data_4081489
loop_
_publ_author_name
'\<St\<epni\<cka, Petr'
'Schneiderov\'a, Barbora'
'Schulz, Ji\<r\'i'
'C\'isa\<rov\'a, Ivana'

_publ_section_title
;
 Synthesis, Coordination Properties, and Catalytic Use of
 Phosphinoferrocene Carboxamides Bearing Donor-Functionalized Amide
 Substituents
;
_journal_issue 20
_journal_name_full Organometallics
_journal_page_first 5754
_journal_paper_doi 10.1021/om400282z
_journal_volume 32
_journal_year 2013
_chemical_formula_moiety 'C76 H70 Cl4 Fe2 N2 O2 P4 Pd2, 2 (C4 H10 O)'
_chemical_formula_sum 'C84 H90 Cl4 Fe2 N2 O4 P4 Pd2'
_chemical_formula_weight 1781.76
_chemical_name_systematic
; 
 ? 
;
_space_group_IT_number 2
_symmetry_cell_setting triclinic
_symmetry_space_group_name_Hall '-P 1'
_symmetry_space_group_name_H-M 'P -1'
_atom_sites_solution_hydrogens mixed
_atom_sites_solution_primary direct
_atom_sites_solution_secondary difmap
_audit_creation_method SHELXL-97
_cell_angle_alpha 74.657(2)
_cell_angle_beta 78.227(2)
_cell_angle_gamma 69.1100(10)
_cell_formula_units_Z 1
_cell_length_a 11.4051(4)
_cell_length_b 12.2009(4)
_cell_length_c 15.6781(4)
_cell_measurement_reflns_used 27333
_cell_measurement_temperature 150(2)
_cell_measurement_theta_max 26.02
_cell_measurement_theta_min 1.00
_cell_volume 1950.97(11)
_computing_cell_refinement 'HKL Scalepack (Otwinowski & Minor, 1997)'
_computing_data_collection 'Collect (Nonius BV, 1997-2000)'
_computing_data_reduction 'HKL Denzo and Scalepack (Otwinowski & Minor, 1997)'
_computing_molecular_graphics 'PLATON (Spek, 2001)'
_computing_structure_refinement 'SHELXL-97 (Sheldrick, 1997)'
_computing_structure_solution 'SIR97 (Altomare et al., 1994)'
_diffrn_ambient_temperature 150(2)
_diffrn_detector_area_resol_mean 9.091
_diffrn_measured_fraction_theta_full 0.995
_diffrn_measured_fraction_theta_max 0.995
_diffrn_measurement_device_type KappaCCD
_diffrn_measurement_method '\w and \p scans to fill the Ewald sphere'
_diffrn_radiation_monochromator 'horizontally mounted graphite crystal'
_diffrn_radiation_source 'fine-focus sealed tube'
_diffrn_radiation_type MoK\a
_diffrn_radiation_wavelength 0.71073
_diffrn_reflns_av_R_equivalents 0.0540
_diffrn_reflns_av_sigmaI/netI 0.0439
_diffrn_reflns_limit_h_max 14
_diffrn_reflns_limit_h_min -14
_diffrn_reflns_limit_k_max 14
_diffrn_reflns_limit_k_min -15
_diffrn_reflns_limit_l_max 19
_diffrn_reflns_limit_l_min -19
_diffrn_reflns_number 34320
_diffrn_reflns_theta_full 26.09
_diffrn_reflns_theta_max 26.09
_diffrn_reflns_theta_min 1.83
_diffrn_standards_number 0
_exptl_absorpt_coefficient_mu 1.089
_exptl_absorpt_correction_T_max 0.948
_exptl_absorpt_correction_T_min 0.830
_exptl_absorpt_correction_type integration
_exptl_absorpt_process_details
;
Gaussian integration (Coppens, 1970)
;
_exptl_crystal_colour red
_exptl_crystal_density_diffrn 1.517
_exptl_crystal_density_method 'not measured'
_exptl_crystal_description plate
_exptl_crystal_F_000 912
_exptl_crystal_size_max 0.13
_exptl_crystal_size_mid 0.13
_exptl_crystal_size_min 0.05
_refine_diff_density_max 1.819
_refine_diff_density_min -1.047
_refine_diff_density_rms 0.099
_refine_ls_extinction_method none
_refine_ls_goodness_of_fit_ref 1.037
_refine_ls_hydrogen_treatment constr
_refine_ls_matrix_type full
_refine_ls_number_parameters 436
_refine_ls_number_reflns 7704
_refine_ls_number_restraints 0
_refine_ls_restrained_S_all 1.037
_refine_ls_R_factor_all 0.0649
_refine_ls_R_factor_gt 0.0447
_refine_ls_shift/su_max 0.001
_refine_ls_shift/su_mean 0.000
_refine_ls_structure_factor_coef Fsqd
_refine_ls_weighting_details 'calc w=1/[\s^2^(Fo^2^)+(0.0574P)^2^+3.9685P] where P=(Fo^2^+2Fc^2^)/3'
_refine_ls_weighting_scheme calc
_refine_ls_wR_factor_gt 0.1111
_refine_ls_wR_factor_ref 0.1231
_reflns_number_gt 5984
_reflns_number_total 7704
_reflns_threshold_expression >2sigma(I)
_cod_data_source_file om400282z_si_002.cif
_cod_data_source_block bs13
_cod_depositor_comments
;
The following automatic conversions were performed:
'_atom_site_symetry_multiplicity' tag replaced with
'_atom_site_symmetry_multiplicity'.

Automatic conversion script
Id: cif_correct_tags 1440 2010-10-19 06:21:57Z saulius 

The following automatic conversions were performed:

'_atom_sites_solution_hydrogens' value 'geom + difmap' was changed to
'mixed'.

Automatic conversion script
Id: cif_fix_values 6452 2018-10-05 10:23:21Z andrius 
;
_cod_original_cell_volume 1950.98(11)
_cod_original_sg_symbol_H-M P-1
_cod_database_code 4081489

loop_
_symmetry_equiv_pos_as_xyz
'x, y, z'
'-x, -y, -z'

loop_
_atom_site_label
_atom_site_type_symbol
_atom_site_fract_x
_atom_site_fract_y
_atom_site_fract_z
_atom_site_U_iso_or_equiv
_atom_site_adp_type
_atom_site_occupancy
_atom_site_symmetry_multiplicity
_atom_site_calc_flag
_atom_site_refinement_flags
Pd Pd 0.06309(3) -0.16084(3) 0.738754(19) 0.02575(11) Uani 1 1 d .
Fe Fe 0.03451(6) 0.20879(5) 0.70154(4) 0.02963(16) Uani 1 1 d .
Cl1 Cl 0.02415(12) -0.20692(10) 0.89121(7) 0.0400(3) Uani 1 1 d .
Cl2 Cl 0.09062(11) -0.10072(9) 0.58545(6) 0.0346(2) Uani 1 1 d .
P2 P 0.09787(10) 0.22707(9) 0.27646(7) 0.0265(2) Uani 1 1 d .
P1 P 0.22359(10) -0.08583(9) 0.74244(7) 0.0264(2) Uani 1 1 d .
O O -0.1681(3) 0.4940(3) 0.5611(2) 0.0383(7) Uani 1 1 d .
H1N H -0.1502 0.2454 0.5265 0.059(16) Uiso 1 1 d R
N N -0.1606(4) 0.3358(3) 0.5080(2) 0.0354(8) Uani 1 1 d .
C1 C 0.1994(4) 0.0720(4) 0.6953(3) 0.0285(9) Uani 1 1 d .
C2 C 0.2125(4) 0.1574(4) 0.7377(3) 0.0363(10) Uani 1 1 d .
H2 H 0.2330 0.1418 0.7951 0.044 Uiso 1 1 calc R
C3 C 0.1888(4) 0.2688(4) 0.6770(3) 0.0370(10) Uani 1 1 d .
H3 H 0.1911 0.3395 0.6876 0.044 Uiso 1 1 calc R
C4 C 0.1607(4) 0.2551(4) 0.5967(3) 0.0338(10) Uani 1 1 d .
H4 H 0.1416 0.3149 0.5459 0.041 Uiso 1 1 calc R
C5 C 0.1673(4) 0.1337(4) 0.6082(3) 0.0299(9) Uani 1 1 d .
H5 H 0.1530 0.1002 0.5660 0.036 Uiso 1 1 calc R
C6 C -0.1393(4) 0.3071(4) 0.6629(3) 0.0339(10) Uani 1 1 d .
C7 C -0.1259(4) 0.1800(4) 0.6887(3) 0.0352(10) Uani 1 1 d .
H7 H -0.1311 0.1328 0.6526 0.042 Uiso 1 1 calc R
C8 C -0.1035(4) 0.1420(4) 0.7784(3) 0.0378(10) Uani 1 1 d .
H8 H -0.0923 0.0646 0.8121 0.045 Uiso 1 1 calc R
C9 C -0.1007(4) 0.2401(4) 0.8093(3) 0.0406(11) Uani 1 1 d .
H9 H -0.0868 0.2379 0.8663 0.049 Uiso 1 1 calc R
C10 C -0.1229(4) 0.3417(4) 0.7386(3) 0.0364(10) Uani 1 1 d .
H10 H -0.1261 0.4181 0.7409 0.044 Uiso 1 1 calc R
C11 C -0.1576(4) 0.3867(4) 0.5743(3) 0.0331(10) Uani 1 1 d .
C12 C 0.3657(4) -0.1618(4) 0.6766(3) 0.0312(9) Uani 1 1 d .
C13 C 0.3862(5) -0.2804(4) 0.6716(3) 0.0462(12) Uani 1 1 d .
H13 H 0.3291 -0.3197 0.7034 0.055 Uiso 1 1 calc R
C14 C 0.4912(5) -0.3388(5) 0.6195(4) 0.0558(14) Uani 1 1 d .
H14 H 0.5049 -0.4176 0.6166 0.067 Uiso 1 1 calc R
C15 C 0.5754(5) -0.2816(5) 0.5721(3) 0.0480(13) Uani 1 1 d .
H15 H 0.6456 -0.3214 0.5371 0.058 Uiso 1 1 calc R
C16 C 0.5563(4) -0.1655(5) 0.5764(3) 0.0421(11) Uani 1 1 d .
H16 H 0.6139 -0.1272 0.5441 0.051 Uiso 1 1 calc R
C17 C 0.4523(4) -0.1049(4) 0.6281(3) 0.0350(10) Uani 1 1 d .
H17 H 0.4402 -0.0262 0.6305 0.042 Uiso 1 1 calc R
C18 C 0.2697(4) -0.1052(4) 0.8513(3) 0.0313(9) Uani 1 1 d .
C19 C 0.1846(5) -0.0411(4) 0.9126(3) 0.0377(10) Uani 1 1 d .
H19 H 0.1049 0.0085 0.8979 0.045 Uiso 1 1 calc R
C20 C 0.2179(5) -0.0508(5) 0.9947(3) 0.0492(13) Uani 1 1 d .
H20 H 0.1619 -0.0058 1.0344 0.059 Uiso 1 1 calc R
C21 C 0.3343(6) -0.1271(6) 1.0180(3) 0.0618(16) Uani 1 1 d .
H21 H 0.3569 -0.1340 1.0734 0.074 Uiso 1 1 calc R
C22 C 0.4173(5) -0.1934(6) 0.9583(4) 0.0670(17) Uani 1 1 d .
H22 H 0.4954 -0.2460 0.9742 0.080 Uiso 1 1 calc R
C23 C 0.3849(5) -0.1820(5) 0.8758(3) 0.0479(13) Uani 1 1 d .
H23 H 0.4415 -0.2267 0.8361 0.058 Uiso 1 1 calc R
C24 C -0.1602(4) 0.3996(4) 0.4159(3) 0.0364(10) Uani 1 1 d .
H24A H -0.2219 0.4791 0.4128 0.044 Uiso 1 1 calc R
H24B H -0.1858 0.3577 0.3821 0.044 Uiso 1 1 calc R
C25 C -0.0312(4) 0.4115(4) 0.3732(3) 0.0355(10) Uani 1 1 d .
H25A H -0.0093 0.4594 0.4041 0.043 Uiso 1 1 calc R
H25B H -0.0378 0.4547 0.3118 0.043 Uiso 1 1 calc R
C26 C 0.0766(4) 0.2913(4) 0.3743(3) 0.0305(9) Uani 1 1 d .
H26A H 0.0598 0.2341 0.4275 0.037 Uiso 1 1 calc R
H26B H 0.1550 0.3032 0.3781 0.037 Uiso 1 1 calc R
C27 C 0.2358(4) 0.0932(4) 0.2904(3) 0.0299(9) Uani 1 1 d .
C28 C 0.2542(4) 0.0186(4) 0.3747(3) 0.0351(10) Uani 1 1 d .
H28 H 0.1979 0.0404 0.4241 0.042 Uiso 1 1 calc R
C29 C 0.3549(4) -0.0874(4) 0.3859(3) 0.0432(11) Uani 1 1 d .
H29 H 0.3657 -0.1363 0.4423 0.052 Uiso 1 1 calc R
C30 C 0.4385(5) -0.1197(4) 0.3133(4) 0.0506(13) Uani 1 1 d .
H30 H 0.5069 -0.1899 0.3207 0.061 Uiso 1 1 calc R
C31 C 0.4214(5) -0.0481(5) 0.2290(4) 0.0507(13) Uani 1 1 d .
H31 H 0.4777 -0.0709 0.1799 0.061 Uiso 1 1 calc R
C32 C 0.3200(4) 0.0578(4) 0.2176(3) 0.0427(11) Uani 1 1 d .
H32 H 0.3085 0.1053 0.1608 0.051 Uiso 1 1 calc R
C33 C 0.1489(4) 0.3384(4) 0.1892(3) 0.0307(9) Uani 1 1 d .
C34 C 0.2695(4) 0.3458(4) 0.1835(3) 0.0382(10) Uani 1 1 d .
H34 H 0.3267 0.2894 0.2209 0.046 Uiso 1 1 calc R
C35 C 0.3044(5) 0.4382(5) 0.1215(3) 0.0479(12) Uani 1 1 d .
H35 H 0.3854 0.4423 0.1171 0.058 Uiso 1 1 calc R
C36 C 0.2195(5) 0.5231(4) 0.0670(3) 0.0466(12) Uani 1 1 d .
H36 H 0.2438 0.5838 0.0255 0.056 Uiso 1 1 calc R
C37 C 0.0994(5) 0.5188(4) 0.0734(3) 0.0435(12) Uani 1 1 d .
H37 H 0.0417 0.5773 0.0373 0.052 Uiso 1 1 calc R
C38 C 0.0641(4) 0.4266(4) 0.1342(3) 0.0354(10) Uani 1 1 d .
H38 H -0.0173 0.4237 0.1383 0.042 Uiso 1 1 calc R
O50 O 0.5995(7) 0.6793(6) 0.1403(5) 0.126(2) Uiso 1 1 d .
C51 C 0.7415(10) 0.7612(10) 0.0477(7) 0.134(4) Uiso 1 1 d .
H51A H 0.8301 0.7481 0.0291 0.161 Uiso 1 1 calc R
H51B H 0.7056 0.8322 0.0721 0.161 Uiso 1 1 calc R
H51C H 0.7000 0.7709 -0.0025 0.161 Uiso 1 1 calc R
C52 C 0.7255(7) 0.6650(6) 0.1111(5) 0.0750(18) Uiso 1 1 d .
H52A H 0.7689 0.6545 0.1613 0.090 Uiso 1 1 calc R
H52B H 0.7631 0.5932 0.0866 0.090 Uiso 1 1 calc R
C53 C 0.5746(10) 0.5809(10) 0.1909(7) 0.129(3) Uiso 1 1 d .
H53A H 0.6179 0.5530 0.2436 0.154 Uiso 1 1 calc R
H53B H 0.6040 0.5173 0.1577 0.154 Uiso 1 1 calc R
C54 C 0.4346(11) 0.6118(11) 0.2174(8) 0.149(4) Uiso 1 1 d .
H54A H 0.4155 0.5425 0.2546 0.179 Uiso 1 1 calc R
H54B H 0.3926 0.6373 0.1649 0.179 Uiso 1 1 calc R
H54C H 0.4060 0.6754 0.2495 0.179 Uiso 1 1 calc R

loop_
_atom_site_aniso_label
_atom_site_aniso_U_11
_atom_site_aniso_U_22
_atom_site_aniso_U_33
_atom_site_aniso_U_23
_atom_site_aniso_U_13
_atom_site_aniso_U_12
Pd 0.02839(18) 0.02197(17) 0.02326(17) -0.00184(12) -0.00527(12) -0.00471(13)
Fe 0.0339(3) 0.0226(3) 0.0275(3) -0.0047(2) -0.0029(2) -0.0040(3)
Cl1 0.0599(7) 0.0407(6) 0.0233(5) -0.0016(4) -0.0042(5) -0.0247(6)
Cl2 0.0462(6) 0.0346(6) 0.0241(5) -0.0004(4) -0.0052(4) -0.0179(5)
P2 0.0282(6) 0.0240(5) 0.0237(5) -0.0026(4) -0.0048(4) -0.0049(4)
P1 0.0282(6) 0.0219(5) 0.0247(5) -0.0024(4) -0.0055(4) -0.0035(4)
O 0.0439(19) 0.0247(16) 0.0404(17) -0.0044(13) -0.0099(14) -0.0030(14)
N 0.042(2) 0.0277(19) 0.0342(19) -0.0052(16) -0.0041(16) -0.0096(17)
C1 0.027(2) 0.022(2) 0.030(2) -0.0031(16) -0.0019(17) -0.0027(17)
C2 0.038(3) 0.032(2) 0.037(2) -0.0043(19) -0.0099(19) -0.008(2)
C3 0.038(3) 0.024(2) 0.047(3) -0.0030(19) -0.007(2) -0.0099(19)
C4 0.036(2) 0.025(2) 0.033(2) -0.0013(18) 0.0008(18) -0.0080(19)
C5 0.030(2) 0.029(2) 0.027(2) -0.0064(17) -0.0020(17) -0.0054(18)
C6 0.028(2) 0.028(2) 0.039(2) -0.0088(19) 0.0009(18) -0.0028(18)
C7 0.028(2) 0.031(2) 0.042(3) -0.0102(19) 0.0013(19) -0.0062(19)
C8 0.037(3) 0.031(2) 0.034(2) -0.0015(19) 0.0052(19) -0.006(2)
C9 0.046(3) 0.033(2) 0.032(2) -0.0068(19) 0.002(2) -0.003(2)
C10 0.042(3) 0.026(2) 0.034(2) -0.0095(18) 0.0020(19) -0.0036(19)
C11 0.026(2) 0.030(2) 0.037(2) -0.0081(19) -0.0030(18) -0.0008(18)
C12 0.030(2) 0.029(2) 0.031(2) -0.0042(18) -0.0112(18) -0.0031(18)
C13 0.041(3) 0.032(3) 0.060(3) -0.006(2) -0.002(2) -0.009(2)
C14 0.042(3) 0.035(3) 0.084(4) -0.024(3) 0.004(3) -0.003(2)
C15 0.035(3) 0.048(3) 0.051(3) -0.020(2) -0.003(2) 0.005(2)
C16 0.030(2) 0.054(3) 0.038(2) -0.008(2) -0.001(2) -0.012(2)
C17 0.034(2) 0.032(2) 0.036(2) -0.0067(19) -0.0059(19) -0.0073(19)
C18 0.030(2) 0.032(2) 0.029(2) -0.0011(18) -0.0060(17) -0.0094(18)
C19 0.043(3) 0.034(2) 0.030(2) -0.0032(19) -0.0082(19) -0.006(2)
C20 0.062(3) 0.052(3) 0.030(2) -0.010(2) -0.003(2) -0.015(3)
C21 0.071(4) 0.084(4) 0.034(3) -0.010(3) -0.020(3) -0.022(3)
C22 0.046(3) 0.096(5) 0.045(3) -0.014(3) -0.018(3) -0.001(3)
C23 0.040(3) 0.062(3) 0.035(2) -0.013(2) -0.011(2) -0.004(2)
C24 0.040(3) 0.031(2) 0.034(2) -0.0085(19) -0.0077(19) -0.003(2)
C25 0.042(3) 0.025(2) 0.035(2) -0.0050(18) -0.0063(19) -0.0046(19)
C26 0.035(2) 0.027(2) 0.028(2) -0.0040(17) -0.0069(18) -0.0072(18)
C27 0.030(2) 0.028(2) 0.031(2) -0.0058(17) -0.0080(17) -0.0057(18)
C28 0.039(3) 0.030(2) 0.036(2) -0.0061(19) -0.0116(19) -0.0078(19)
C29 0.041(3) 0.033(3) 0.051(3) 0.001(2) -0.020(2) -0.006(2)
C30 0.036(3) 0.034(3) 0.076(4) -0.011(3) -0.019(3) 0.002(2)
C31 0.037(3) 0.048(3) 0.058(3) -0.022(3) 0.001(2) 0.000(2)
C32 0.039(3) 0.040(3) 0.041(3) -0.007(2) -0.005(2) -0.003(2)
C33 0.037(2) 0.027(2) 0.026(2) -0.0041(17) -0.0016(17) -0.0092(18)
C34 0.035(3) 0.035(2) 0.041(3) -0.007(2) -0.001(2) -0.010(2)
C35 0.046(3) 0.044(3) 0.055(3) -0.016(2) 0.009(2) -0.021(2)
C36 0.070(4) 0.034(3) 0.034(2) -0.008(2) 0.008(2) -0.021(3)
C37 0.070(4) 0.027(2) 0.031(2) 0.0013(19) -0.014(2) -0.014(2)
C38 0.045(3) 0.032(2) 0.030(2) -0.0070(18) -0.0087(19) -0.011(2)

loop_
_atom_type_symbol
_atom_type_description
_atom_type_scat_dispersion_real
_atom_type_scat_dispersion_imag
_atom_type_scat_source
C C 0.0033 0.0016 'International Tables Vol C Tables 4.2.6.8 and 6.1.1.4'
H H 0.0000 0.0000 'International Tables Vol C Tables 4.2.6.8 and 6.1.1.4'
N N 0.0061 0.0033 'International Tables Vol C Tables 4.2.6.8 and 6.1.1.4'
O O 0.0106 0.0060 'International Tables Vol C Tables 4.2.6.8 and 6.1.1.4'
P P 0.1023 0.0942 'International Tables Vol C Tables 4.2.6.8 and 6.1.1.4'
Cl Cl 0.1484 0.1585 'International Tables Vol C Tables 4.2.6.8 and 6.1.1.4'
Fe Fe 0.3463 0.8444 'International Tables Vol C Tables 4.2.6.8 and 6.1.1.4'
Pd Pd -0.9988 1.0072 'International Tables Vol C Tables 4.2.6.8 and 6.1.1.4'

loop_
_exptl_crystal_face_index_h
_exptl_crystal_face_index_k
_exptl_crystal_face_index_l
_exptl_crystal_face_perp_dist
1 0 1 0.004
0 0 1 0.000
0 0 -1 0.050
1 7 2 0.078
-1 -11 -3 0.089
-6 0 -1 0.085

loop_
_geom_angle_atom_site_label_1
_geom_angle_atom_site_label_2
_geom_angle_atom_site_label_3
_geom_angle
_geom_angle_site_symmetry_1
_geom_angle_site_symmetry_3
Cl1 Pd Cl2 175.70(4) . .
Cl1 Pd P2 91.65(4) . 2_556
Cl2 Pd P2 88.02(4) . 2_556
Cl1 Pd P1 92.61(4) . .
Cl2 Pd P1 87.62(4) . .
P2 Pd P1 175.48(4) 2_556 .
C5 Fe C1 41.19(16) . .
C5 Fe C6 116.42(17) . .
C1 Fe C6 152.02(17) . .
C5 Fe C7 105.12(17) . .
C1 Fe C7 117.75(17) . .
C6 Fe C7 41.83(17) . .
C5 Fe C10 151.75(17) . .
C1 Fe C10 166.08(17) . .
C6 Fe C10 40.89(17) . .
C7 Fe C10 69.22(18) . .
C5 Fe C2 68.94(17) . .
C1 Fe C2 41.31(17) . .
C6 Fe C2 163.63(18) . .
C7 Fe C2 154.25(18) . .
C10 Fe C2 127.86(18) . .
C5 Fe C8 126.32(18) . .
C1 Fe C8 108.87(17) . .
C6 Fe C8 68.43(18) . .
C7 Fe C8 40.16(18) . .
C10 Fe C8 67.93(18) . .
C2 Fe C8 122.22(18) . .
C5 Fe C4 40.78(17) . .
C1 Fe C4 68.86(16) . .
C6 Fe C4 105.12(18) . .
C7 Fe C4 124.53(18) . .
C10 Fe C4 118.39(17) . .
C2 Fe C4 68.15(18) . .
C8 Fe C4 162.74(18) . .
C5 Fe C9 165.08(18) . .
C1 Fe C9 128.69(17) . .
C6 Fe C9 68.37(18) . .
C7 Fe C9 68.39(19) . .
C10 Fe C9 40.26(17) . .
C2 Fe C9 110.70(19) . .
C8 Fe C9 40.34(18) . .
C4 Fe C9 153.92(18) . .
C5 Fe C3 68.37(18) . .
C1 Fe C3 68.48(17) . .
C6 Fe C3 125.49(18) . .
C7 Fe C3 162.93(18) . .
C10 Fe C3 108.58(18) . .
C2 Fe C3 39.97(17) . .
C8 Fe C3 156.07(19) . .
C4 Fe C3 40.47(18) . .
C9 Fe C3 121.60(19) . .
C27 P2 C33 106.17(19) . .
C27 P2 C26 105.28(18) . .
C33 P2 C26 100.58(19) . .
C27 P2 Pd 105.16(14) . 2_556
C33 P2 Pd 121.37(14) . 2_556
C26 P2 Pd 116.94(14) . 2_556
C1 P1 C12 103.99(19) . .
C1 P1 C18 102.92(19) . .
C12 P1 C18 105.82(19) . .
C1 P1 Pd 117.48(14) . .
C12 P1 Pd 108.56(14) . .
C18 P1 Pd 116.80(14) . .
C11 N C24 121.9(4) . .
C11 N H1N 115.2 . .
C24 N H1N 122.3 . .
C5 C1 C2 107.3(4) . .
C5 C1 P1 126.2(3) . .
C2 C1 P1 126.5(3) . .
C5 C1 Fe 69.3(2) . .
C2 C1 Fe 70.3(2) . .
P1 C1 Fe 126.9(2) . .
C3 C2 C1 108.0(4) . .
C3 C2 Fe 70.6(3) . .
C1 C2 Fe 68.4(2) . .
C3 C2 H2 126.0 . .
C1 C2 H2 126.0 . .
Fe C2 H2 126.6 . .
C2 C3 C4 108.5(4) . .
C2 C3 Fe 69.4(3) . .
C4 C3 Fe 69.2(2) . .
C2 C3 H3 125.7 . .
C4 C3 H3 125.7 . .
Fe C3 H3 127.2 . .
C5 C4 C3 107.7(4) . .
C5 C4 Fe 68.4(2) . .
C3 C4 Fe 70.3(2) . .
C5 C4 H4 126.1 . .
C3 C4 H4 126.1 . .
Fe C4 H4 126.7 . .
C4 C5 C1 108.4(4) . .
C4 C5 Fe 70.8(2) . .
C1 C5 Fe 69.5(2) . .
C4 C5 H5 125.8 . .
C1 C5 H5 125.8 . .
Fe C5 H5 125.4 . .
C10 C6 C7 107.3(4) . .
C10 C6 C11 124.7(4) . .
C7 C6 C11 127.9(4) . .
C10 C6 Fe 69.9(3) . .
C7 C6 Fe 69.2(2) . .
C11 C6 Fe 123.0(3) . .
C8 C7 C6 107.0(4) . .
C8 C7 Fe 70.5(3) . .
C6 C7 Fe 69.0(2) . .
C8 C7 H7 126.5 . .
C6 C7 H7 126.5 . .
Fe C7 H7 125.7 . .
C7 C8 C9 109.3(4) . .
C7 C8 Fe 69.4(3) . .
C9 C8 Fe 70.0(3) . .
C7 C8 H8 125.3 . .
C9 C8 H8 125.3 . .
Fe C8 H8 126.8 . .
C10 C9 C8 108.0(4) . .
C10 C9 Fe 69.4(2) . .
C8 C9 Fe 69.6(2) . .
C10 C9 H9 126.0 . .
C8 C9 H9 126.0 . .
Fe C9 H9 126.6 . .
C9 C10 C6 108.3(4) . .
C9 C10 Fe 70.4(2) . .
C6 C10 Fe 69.2(2) . .
C9 C10 H10 125.8 . .
C6 C10 H10 125.8 . .
Fe C10 H10 126.2 . .
O C11 N 121.8(4) . .
O C11 C6 121.6(4) . .
N C11 C6 116.6(4) . .
C17 C12 C13 118.8(4) . .
C17 C12 P1 122.4(3) . .
C13 C12 P1 118.8(3) . .
C14 C13 C12 119.9(5) . .
C14 C13 H13 120.0 . .
C12 C13 H13 120.0 . .
C15 C14 C13 120.5(5) . .
C15 C14 H14 119.7 . .
C13 C14 H14 119.7 . .
C14 C15 C16 120.1(4) . .
C14 C15 H15 120.0 . .
C16 C15 H15 120.0 . .
C15 C16 C17 120.7(5) . .
C15 C16 H16 119.6 . .
C17 C16 H16 119.6 . .
C16 C17 C12 119.9(4) . .
C16 C17 H17 120.0 . .
C12 C17 H17 120.0 . .
C23 C18 C19 118.9(4) . .
C23 C18 P1 122.2(3) . .
C19 C18 P1 119.0(3) . .
C20 C19 C18 120.5(4) . .
C20 C19 H19 119.8 . .
C18 C19 H19 119.8 . .
C21 C20 C19 120.0(5) . .
C21 C20 H20 120.0 . .
C19 C20 H20 120.0 . .
C20 C21 C22 119.5(5) . .
C20 C21 H21 120.2 . .
C22 C21 H21 120.2 . .
C23 C22 C21 120.4(5) . .
C23 C22 H22 119.8 . .
C21 C22 H22 119.8 . .
C18 C23 C22 120.6(5) . .
C18 C23 H23 119.7 . .
C22 C23 H23 119.7 . .
N C24 C25 113.1(4) . .
N C24 H24A 109.0 . .
C25 C24 H24A 109.0 . .
N C24 H24B 109.0 . .
C25 C24 H24B 109.0 . .
H24A C24 H24B 107.8 . .
C24 C25 C26 114.5(4) . .
C24 C25 H25A 108.6 . .
C26 C25 H25A 108.6 . .
C24 C25 H25B 108.6 . .
C26 C25 H25B 108.6 . .
H25A C25 H25B 107.6 . .
C25 C26 P2 114.1(3) . .
C25 C26 H26A 108.7 . .
P2 C26 H26A 108.7 . .
C25 C26 H26B 108.7 . .
P2 C26 H26B 108.7 . .
H26A C26 H26B 107.6 . .
C32 C27 C28 118.4(4) . .
C32 C27 P2 121.2(3) . .
C28 C27 P2 120.2(3) . .
C29 C28 C27 121.1(4) . .
C29 C28 H28 119.5 . .
C27 C28 H28 119.5 . .
C30 C29 C28 119.6(5) . .
C30 C29 H29 120.2 . .
C28 C29 H29 120.2 . .
C29 C30 C31 120.4(4) . .
C29 C30 H30 119.8 . .
C31 C30 H30 119.8 . .
C30 C31 C32 120.1(5) . .
C30 C31 H31 120.0 . .
C32 C31 H31 120.0 . .
C27 C32 C31 120.5(5) . .
C27 C32 H32 119.8 . .
C31 C32 H32 119.8 . .
C38 C33 C34 118.6(4) . .
C38 C33 P2 120.9(3) . .
C34 C33 P2 120.1(3) . .
C33 C34 C35 119.9(4) . .
C33 C34 H34 120.1 . .
C35 C34 H34 120.1 . .
C36 C35 C34 120.4(5) . .
C36 C35 H35 119.8 . .
C34 C35 H35 119.8 . .
C37 C36 C35 120.4(4) . .
C37 C36 H36 119.8 . .
C35 C36 H36 119.8 . .
C36 C37 C38 119.7(5) . .
C36 C37 H37 120.1 . .
C38 C37 H37 120.1 . .
C37 C38 C33 121.0(4) . .
C37 C38 H38 119.5 . .
C33 C38 H38 119.5 . .
C53 O50 C52 115.4(8) . .
C52 C51 H51A 109.5 . .
C52 C51 H51B 109.5 . .
H51A C51 H51B 109.5 . .
C52 C51 H51C 109.5 . .
H51A C51 H51C 109.5 . .
H51B C51 H51C 109.5 . .
C51 C52 O50 111.8(8) . .
C51 C52 H52A 109.3 . .
O50 C52 H52A 109.3 . .
C51 C52 H52B 109.3 . .
O50 C52 H52B 109.3 . .
H52A C52 H52B 107.9 . .
O50 C53 C54 108.6(9) . .
O50 C53 H53A 110.0 . .
C54 C53 H53A 110.0 . .
O50 C53 H53B 110.0 . .
C54 C53 H53B 110.0 . .
H53A C53 H53B 108.4 . .
C53 C54 H54A 109.5 . .
C53 C54 H54B 109.5 . .
H54A C54 H54B 109.5 . .
C53 C54 H54C 109.5 . .
H54A C54 H54C 109.5 . .
H54B C54 H54C 109.5 . .

loop_
_geom_bond_atom_site_label_1
_geom_bond_atom_site_label_2
_geom_bond_distance
_geom_bond_site_symmetry_2
Pd Cl1 2.2935(10) .
Pd Cl2 2.3102(10) .
Pd P2 2.3278(11) 2_556
Pd P1 2.3361(11) .
Fe C5 2.023(4) .
Fe C1 2.026(4) .
Fe C6 2.036(4) .
Fe C7 2.039(4) .
Fe C10 2.046(4) .
Fe C2 2.052(4) .
Fe C8 2.053(4) .
Fe C4 2.053(4) .
Fe C9 2.059(4) .
Fe C3 2.068(4) .
P2 C27 1.819(4) .
P2 C33 1.819(4) .
P2 C26 1.838(4) .
P2 Pd 2.3278(11) 2_556
P1 C1 1.812(4) .
P1 C12 1.817(4) .
P1 C18 1.820(4) .
O C11 1.235(5) .
N C11 1.356(6) .
N C24 1.448(5) .
N H1N 1.0319 .
C1 C5 1.424(6) .
C1 C2 1.439(6) .
C2 C3 1.408(6) .
C2 H2 0.9300 .
C3 C4 1.425(6) .
C3 H3 0.9300 .
C4 C5 1.421(6) .
C4 H4 0.9300 .
C5 H5 0.9300 .
C6 C10 1.426(6) .
C6 C7 1.455(6) .
C6 C11 1.476(6) .
C7 C8 1.405(6) .
C7 H7 0.9300 .
C8 C9 1.418(7) .
C8 H8 0.9300 .
C9 C10 1.412(6) .
C9 H9 0.9300 .
C10 H10 0.9300 .
C12 C17 1.393(6) .
C12 C13 1.402(6) .
C13 C14 1.383(7) .
C13 H13 0.9300 .
C14 C15 1.368(7) .
C14 H14 0.9300 .
C15 C16 1.371(7) .
C15 H15 0.9300 .
C16 C17 1.382(6) .
C16 H16 0.9300 .
C17 H17 0.9300 .
C18 C23 1.374(6) .
C18 C19 1.397(6) .
C19 C20 1.379(6) .
C19 H19 0.9300 .
C20 C21 1.377(8) .
C20 H20 0.9300 .
C21 C22 1.386(8) .
C21 H21 0.9300 .
C22 C23 1.377(7) .
C22 H22 0.9300 .
C23 H23 0.9300 .
C24 C25 1.528(6) .
C24 H24A 0.9700 .
C24 H24B 0.9700 .
C25 C26 1.541(6) .
C25 H25A 0.9700 .
C25 H25B 0.9700 .
C26 H26A 0.9700 .
C26 H26B 0.9700 .
C27 C32 1.389(6) .
C27 C28 1.401(6) .
C28 C29 1.388(6) .
C28 H28 0.9300 .
C29 C30 1.374(7) .
C29 H29 0.9300 .
C30 C31 1.386(7) .
C30 H30 0.9300 .
C31 C32 1.391(7) .
C31 H31 0.9300 .
C32 H32 0.9300 .
C33 C38 1.394(6) .
C33 C34 1.394(6) .
C34 C35 1.399(7) .
C34 H34 0.9300 .
C35 C36 1.376(7) .
C35 H35 0.9300 .
C36 C37 1.373(7) .
C36 H36 0.9300 .
C37 C38 1.391(6) .
C37 H37 0.9300 .
C38 H38 0.9300 .
O50 C53 1.341(11) .
O50 C52 1.378(9) .
C51 C52 1.363(11) .
C51 H51A 0.9600 .
C51 H51B 0.9600 .
C51 H51C 0.9600 .
C52 H52A 0.9700 .
C52 H52B 0.9700 .
C53 C54 1.499(13) .
C53 H53A 0.9700 .
C53 H53B 0.9700 .
C54 H54A 0.9600 .
C54 H54B 0.9600 .
C54 H54C 0.9600 .
